data_7205906
loop_
_publ_author_name
'Chen, Yang'
'Yang, Zhou'
'Wu, Xin-Yi'
'Ni, Chun-Yan'
'Ren, Zhi-Gang'
'Wang, Hui-Fang'
'Lang, Jian-Ping'

_publ_section_title
;
 Iodobismuthates with N-alkyl- or N,N'-dialkyl-4,4'-bipyridinium:
 syntheses, structures and dielectric properties.
;
_journal_issue 13
_journal_name_full 'Physical chemistry chemical physics : PCCP'
_journal_page_first 5659
_journal_page_last 5667
_journal_paper_doi 10.1039/c0cp02431g
_journal_volume 13
_journal_year 2011
_chemical_formula_moiety 'C14 H18 N2, 0.5(Bi4 I16)'
_chemical_formula_sum 'C14 H18 Bi2 I8 N2'
_chemical_formula_weight 1647.46
_chemical_name_systematic
;
?
;
_space_group_IT_number 61
_symmetry_cell_setting orthorhombic
_symmetry_space_group_name_Hall '-P 2ac 2ab'
_symmetry_space_group_name_H-M 'P b c a'
_atom_sites_solution_hydrogens geom
_atom_sites_solution_primary direct
_atom_sites_solution_secondary difmap
_cell_angle_alpha 90.00
_cell_angle_beta 90.00
_cell_angle_gamma 90.00
_cell_formula_units_Z 8
_cell_length_a 20.254(4)
_cell_length_b 11.741(2)
_cell_length_c 25.352(5)
_cell_measurement_reflns_used 15811
_cell_measurement_temperature 223(2)
_cell_measurement_theta_max 27.4816
_cell_measurement_theta_min 3.1048
_cell_volume 6029(2)
_computing_cell_refinement 'CrystalClear, Ver. 1.30 (Rigaku/MSC, 2001)'
_computing_data_collection 'CrystalClear, Ver. 1.30 (Rigaku/MSC, 2001)'
_computing_data_reduction 'CrystalStructure, Ver. 3.60 (Rigaku/MSC, 2004)'
_computing_molecular_graphics 'ORTEPII (Johnson, 1976)'
_computing_publication_material SHELXL97
_computing_structure_refinement 'SHELXL-97 (Sheldrick, 1997)'
_computing_structure_solution 'SHELXS-97 (Sheldrick, 1990)'
_diffrn_ambient_temperature 223(2)
_diffrn_measured_fraction_theta_full 0.992
_diffrn_measured_fraction_theta_max 0.992
_diffrn_measurement_device_type 'Rigaku MercuryCCD area detector'
_diffrn_measurement_method \w
_diffrn_radiation_monochromator graphite
_diffrn_radiation_source 'fine-focus sealed tube'
_diffrn_radiation_type MoK\a
_diffrn_radiation_wavelength 0.71073
_diffrn_reflns_av_R_equivalents 0.0964
_diffrn_reflns_av_sigmaI/netI 0.0819
_diffrn_reflns_limit_h_max 16
_diffrn_reflns_limit_h_min -24
_diffrn_reflns_limit_k_max 13
_diffrn_reflns_limit_k_min -13
_diffrn_reflns_limit_l_max 30
_diffrn_reflns_limit_l_min -28
_diffrn_reflns_number 19339
_diffrn_reflns_theta_full 25.00
_diffrn_reflns_theta_max 25.00
_diffrn_reflns_theta_min 3.10
_diffrn_standards_decay_% 0
_diffrn_standards_interval_count 0
_diffrn_standards_interval_time 0
_diffrn_standards_number 0
_exptl_absorpt_coefficient_mu 19.858
_exptl_absorpt_correction_T_max 0.672
_exptl_absorpt_correction_T_min 0.049
_exptl_absorpt_correction_type multi-scan
_exptl_absorpt_process_details 'Jacobson, R. (1998) Private communication to Rigaku Company, Tokyo, Japan.'
_exptl_crystal_colour Red
_exptl_crystal_density_diffrn 3.630
_exptl_crystal_density_method 'not measured'
_exptl_crystal_description Platelet
_exptl_crystal_F_000 5648
_exptl_crystal_size_max 0.19
_exptl_crystal_size_mid 0.15
_exptl_crystal_size_min 0.02
_refine_diff_density_max 4.057
_refine_diff_density_min -2.297
_refine_diff_density_rms 0.392
_refine_ls_extinction_method none
_refine_ls_goodness_of_fit_ref 1.043
_refine_ls_hydrogen_treatment constr
_refine_ls_matrix_type full
_refine_ls_number_parameters 231
_refine_ls_number_reflns 5259
_refine_ls_number_restraints 141
_refine_ls_restrained_S_all 1.031
_refine_ls_R_factor_all 0.0988
_refine_ls_R_factor_gt 0.0634
_refine_ls_shift/su_max 0.000
_refine_ls_shift/su_mean 0.000
_refine_ls_structure_factor_coef Fsqd
_refine_ls_weighting_details 'calc w=1/[\s^2^(Fo^2^)+(0.0621P)^2^+0.0000P] where P=(Fo^2^+2Fc^2^)/3'
_refine_ls_weighting_scheme calc
_refine_ls_wR_factor_gt 0.1426
_refine_ls_wR_factor_ref 0.1630
_reflns_number_gt 3579
_reflns_number_total 5259
_reflns_threshold_expression >2sigma(I)
_cod_data_source_file c0cp02431g.txt
_cod_data_source_block 4
_cod_depositor_comments
;
The following automatic conversions were performed:
'_symmetry_cell_setting' value 'Orthorhombic' changed to 'orthorhombic'
according to '/home/saulius/struct/CIF-dictionaries/cif_core.dic'
dictionary named 'cif_core.dic' version 2.4.1 from
2010-06-29.

'_exptl_absorpt_correction_type' value 'Multi-scan' changed
to 'multi-scan' according to
'/home/saulius/struct/CIF-dictionaries/cif_core.dic' dictionary named
'cif_core.dic' version 2.4.1 from 2010-06-29.

Automatic conversion script
Id: cif_fix_enum 1555 2011-01-17 13:19:09Z saulius 
;
_cod_database_code 7205906

loop_
_symmetry_equiv_pos_as_xyz
'x, y, z'
'-x+1/2, -y, z+1/2'
'-x, y+1/2, -z+1/2'
'x+1/2, -y+1/2, -z'
'-x, -y, -z'
'x-1/2, y, -z-1/2'
'x, -y-1/2, z-1/2'
'-x-1/2, y-1/2, z'

loop_
_atom_site_label
_atom_site_type_symbol
_atom_site_fract_x
_atom_site_fract_y
_atom_site_fract_z
_atom_site_U_iso_or_equiv
_atom_site_adp_type
_atom_site_occupancy
_atom_site_symmetry_multiplicity
_atom_site_calc_flag
_atom_site_refinement_flags
_atom_site_disorder_assembly
_atom_site_disorder_group
Bi1 Bi 0.10609(3) 0.98556(5) 0.04673(2) 0.0262(2) Uani 1 1 d . . .
Bi2 Bi 0.09992(3) 0.99444(6) -0.14053(3) 0.0294(2) Uani 1 1 d . . .
I1 I 0.22593(6) 1.11774(10) 0.04909(5) 0.0409(3) Uani 1 1 d . . .
I2 I 0.14895(7) 0.82867(10) 0.12887(4) 0.0365(3) Uani 1 1 d . . .
I3 I 0.03828(6) 1.15735(10) 0.12541(4) 0.0322(3) Uani 1 1 d . . .
I4 I -0.03889(6) 0.84463(9) 0.04367(4) 0.0283(3) Uani 1 1 d . . .
I5 I 0.15858(6) 0.83520(10) -0.04314(4) 0.0324(3) Uani 1 1 d . . .
I6 I 0.22615(7) 1.11235(11) -0.14198(6) 0.0455(4) Uani 1 1 d . . .
I7 I 0.13681(8) 0.82509(10) -0.21911(5) 0.0462(4) Uani 1 1 d . . .
I8 I 0.03886(7) 1.15696(11) -0.21431(5) 0.0405(3) Uani 1 1 d . . .
N1 N -0.1102(8) 0.9842(11) -0.5933(6) 0.034(3) Uani 1 1 d U . .
N2 N -0.1130(8) 0.9719(12) -0.3154(6) 0.039(3) Uani 1 1 d U . .
C1 C -0.0791(10) 1.0687(15) -0.5663(7) 0.039(4) Uani 1 1 d U . .
H1 H -0.0588 1.1287 -0.5847 0.047 Uiso 1 1 calc R . .
C2 C -0.0771(10) 1.0668(14) -0.5120(7) 0.037(4) Uani 1 1 d U . .
H2 H -0.0541 1.1239 -0.4936 0.044 Uiso 1 1 calc R . .
C3 C -0.1094(9) 0.9794(14) -0.4839(7) 0.029(3) Uani 1 1 d U . .
C4 C -0.1399(11) 0.8978(12) -0.5133(6) 0.037(4) Uani 1 1 d U . .
H4 H -0.1624 0.8392 -0.4956 0.045 Uiso 1 1 calc R . .
C5 C -0.1395(12) 0.8965(14) -0.5674(7) 0.044(5) Uani 1 1 d U . .
H5 H -0.1591 0.8363 -0.5862 0.053 Uiso 1 1 calc R . .
C6 C -0.1437(11) 0.8926(15) -0.3437(8) 0.043(4) Uani 1 1 d U . .
H6 H -0.1664 0.8336 -0.3263 0.052 Uiso 1 1 calc R . .
C7 C -0.1429(10) 0.8954(14) -0.3983(7) 0.037(4) Uani 1 1 d U . .
H7 H -0.1662 0.8392 -0.4170 0.045 Uiso 1 1 calc R . .
C8 C -0.1087(9) 0.9788(13) -0.4264(7) 0.029(3) Uani 1 1 d U . .
C9 C -0.0780(9) 1.0603(15) -0.3951(7) 0.034(4) Uani 1 1 d U . .
H9 H -0.0559 1.1214 -0.4114 0.041 Uiso 1 1 calc R . .
C10 C -0.0792(11) 1.0538(16) -0.3409(7) 0.043(4) Uani 1 1 d U . .
H10 H -0.0558 1.1081 -0.3211 0.052 Uiso 1 1 calc R . .
C11 C -0.1112(12) 0.9862(19) -0.6525(8) 0.056(5) Uani 1 1 d U . .
H11A H -0.1055 1.0650 -0.6644 0.067 Uiso 1 1 calc R . .
H11B H -0.0735 0.9423 -0.6656 0.067 Uiso 1 1 calc R . .
C12 C -0.1708(13) 0.941(2) -0.6759(8) 0.074(8) Uani 1 1 d U . .
H12A H -0.1653 0.8602 -0.6824 0.112 Uiso 1 1 calc R . .
H12B H -0.1795 0.9798 -0.7089 0.112 Uiso 1 1 calc R . .
H12C H -0.2075 0.9527 -0.6519 0.112 Uiso 1 1 calc R . .
C13 C -0.1159(13) 0.9746(19) -0.2510(8) 0.061(4) Uani 1 1 d U . .
H13A H -0.0768 0.9369 -0.2364 0.073 Uiso 1 1 calc R . .
H13B H -0.1162 1.0537 -0.2386 0.073 Uiso 1 1 calc R . .
C14 C -0.1770(12) 0.9147(18) -0.2325(8) 0.061(4) Uani 1 1 d U . .
H14A H -0.2146 0.9407 -0.2530 0.091 Uiso 1 1 calc R . .
H14B H -0.1843 0.9314 -0.1955 0.091 Uiso 1 1 calc R . .
H14C H -0.1717 0.8332 -0.2371 0.091 Uiso 1 1 calc R . .

loop_
_atom_site_aniso_label
_atom_site_aniso_U_11
_atom_site_aniso_U_22
_atom_site_aniso_U_33
_atom_site_aniso_U_23
_atom_site_aniso_U_13
_atom_site_aniso_U_12
Bi1 0.0172(4) 0.0299(4) 0.0314(4) 0.0000(3) -0.0016(3) -0.0007(3)
Bi2 0.0222(4) 0.0351(4) 0.0310(4) 0.0006(3) 0.0021(3) -0.0015(3)
I1 0.0182(7) 0.0332(6) 0.0714(9) 0.0002(6) -0.0015(6) -0.0026(5)
I2 0.0376(8) 0.0360(7) 0.0360(7) 0.0022(5) -0.0058(5) 0.0040(5)
I3 0.0239(7) 0.0346(6) 0.0380(6) -0.0041(5) 0.0027(5) -0.0009(5)
I4 0.0215(7) 0.0291(6) 0.0341(6) 0.0002(5) -0.0014(5) -0.0010(5)
I5 0.0325(7) 0.0338(6) 0.0308(6) -0.0002(5) -0.0002(5) 0.0067(5)
I6 0.0201(7) 0.0385(7) 0.0779(9) 0.0021(7) 0.0007(6) -0.0013(5)
I7 0.0549(10) 0.0393(7) 0.0443(7) -0.0067(6) 0.0149(7) -0.0035(6)
I8 0.0326(8) 0.0487(7) 0.0403(7) 0.0079(6) -0.0082(5) -0.0004(6)
N1 0.036(10) 0.025(7) 0.041(6) -0.001(5) 0.003(6) 0.001(6)
N2 0.034(10) 0.038(7) 0.047(7) 0.004(6) -0.006(6) 0.003(6)
C1 0.051(13) 0.026(8) 0.040(7) 0.002(7) 0.005(8) 0.003(7)
C2 0.043(12) 0.027(8) 0.041(7) -0.005(7) -0.004(8) -0.009(7)
C3 0.025(10) 0.029(8) 0.033(6) -0.002(6) -0.002(7) 0.002(7)
C4 0.074(14) 0.008(7) 0.030(6) 0.001(6) -0.008(8) -0.007(7)
C5 0.082(15) 0.017(7) 0.033(7) 0.005(6) -0.012(9) 0.008(7)
C6 0.051(13) 0.026(8) 0.052(7) 0.005(7) 0.005(9) -0.003(7)
C7 0.037(11) 0.029(8) 0.046(7) -0.012(7) 0.004(8) 0.000(7)
C8 0.026(10) 0.023(8) 0.038(6) -0.016(6) -0.001(7) 0.004(6)
C9 0.034(11) 0.029(8) 0.038(6) -0.006(7) -0.016(7) 0.001(7)
C10 0.050(13) 0.039(9) 0.040(6) -0.002(7) -0.012(8) -0.013(8)
C11 0.068(15) 0.060(13) 0.041(7) 0.009(8) -0.001(9) -0.003(11)
C12 0.065(18) 0.13(2) 0.032(10) 0.022(13) 0.001(9) -0.019(15)
C13 0.069(13) 0.066(9) 0.048(6) 0.026(7) 0.003(7) 0.027(8)
C14 0.069(13) 0.066(9) 0.048(6) 0.026(7) 0.003(7) 0.027(8)

loop_
_atom_type_symbol
_atom_type_description
_atom_type_scat_dispersion_real
_atom_type_scat_dispersion_imag
_atom_type_scat_source
C C 0.0033 0.0016 'International Tables Vol C Tables 4.2.6.8 and 6.1.1.4'
H H 0.0000 0.0000 'International Tables Vol C Tables 4.2.6.8 and 6.1.1.4'
N N 0.0061 0.0033 'International Tables Vol C Tables 4.2.6.8 and 6.1.1.4'
I I -0.4742 1.8119 'International Tables Vol C Tables 4.2.6.8 and 6.1.1.4'
Bi Bi -4.1077 10.2566 'International Tables Vol C Tables 4.2.6.8 and 6.1.1.4'

loop_
_geom_angle_atom_site_label_1
_geom_angle_atom_site_label_2
_geom_angle_atom_site_label_3
_geom_angle
_geom_angle_site_symmetry_1
_geom_angle_site_symmetry_3
_geom_angle_publ_flag
I1 Bi1 I2 94.28(4) . . ?
I1 Bi1 I5 91.91(4) . . ?
I2 Bi1 I5 93.65(4) . . ?
I1 Bi1 I3 90.53(4) . . ?
I2 Bi1 I3 94.71(4) . . ?
I5 Bi1 I3 171.09(4) . . ?
I1 Bi1 I4 92.07(4) . 5_575 ?
I2 Bi1 I4 173.20(4) . 5_575 ?
I5 Bi1 I4 88.57(3) . 5_575 ?
I3 Bi1 I4 82.78(4) . 5_575 ?
I1 Bi1 I4 176.80(4) . . ?
I2 Bi1 I4 88.03(4) . . ?
I5 Bi1 I4 90.14(3) . . ?
I3 Bi1 I4 87.08(3) . . ?
I4 Bi1 I4 85.53(3) 5_575 . ?
I6 Bi2 I7 95.21(4) . . ?
I6 Bi2 I8 93.02(4) . . ?
I7 Bi2 I8 96.64(4) . . ?
I6 Bi2 I5 87.87(4) . . ?
I7 Bi2 I5 91.86(4) . . ?
I8 Bi2 I5 171.33(4) . . ?
I6 Bi2 I4 93.75(4) . 5_575 ?
I7 Bi2 I4 170.19(4) . 5_575 ?
I8 Bi2 I4 86.84(4) . 5_575 ?
I5 Bi2 I4 84.50(3) . 5_575 ?
I6 Bi2 I3 172.88(4) . 5_575 ?
I7 Bi2 I3 85.94(4) . 5_575 ?
I8 Bi2 I3 93.82(4) . 5_575 ?
I5 Bi2 I3 85.07(3) . 5_575 ?
I4 Bi2 I3 84.68(3) 5_575 5_575 ?
Bi1 I3 Bi2 95.53(4) . 5_575 ?
Bi1 I4 Bi2 90.92(3) 5_575 5_575 ?
Bi1 I4 Bi1 94.47(3) 5_575 . ?
Bi2 I4 Bi1 91.60(3) 5_575 . ?
Bi1 I5 Bi2 95.98(4) . . ?
C1 N1 C5 120.8(16) . . ?
C1 N1 C11 120.0(16) . . ?
C5 N1 C11 119.3(16) . . ?
C6 N2 C10 118.7(16) . . ?
C6 N2 C13 122.4(17) . . ?
C10 N2 C13 118.9(16) . . ?
N1 C1 C2 120.4(17) . . ?
N1 C1 H1 119.8 . . ?
C2 C1 H1 119.8 . . ?
C1 C2 C3 120.2(16) . . ?
C1 C2 H2 119.9 . . ?
C3 C2 H2 119.9 . . ?
C4 C3 C2 116.4(16) . . ?
C4 C3 C8 123.3(16) . . ?
C2 C3 C8 120.2(15) . . ?
C3 C4 C5 123.6(17) . . ?
C3 C4 H4 118.2 . . ?
C5 C4 H4 118.2 . . ?
N1 C5 C4 118.5(17) . . ?
N1 C5 H5 120.7 . . ?
C4 C5 H5 120.7 . . ?
N2 C6 C7 121.2(18) . . ?
N2 C6 H6 119.4 . . ?
C7 C6 H6 119.4 . . ?
C6 C7 C8 122.2(17) . . ?
C6 C7 H7 118.9 . . ?
C8 C7 H7 118.9 . . ?
C9 C8 C7 114.5(16) . . ?
C9 C8 C3 124.9(16) . . ?
C7 C8 C3 120.6(15) . . ?
C10 C9 C8 121.6(18) . . ?
C10 C9 H9 119.2 . . ?
C8 C9 H9 119.2 . . ?
N2 C10 C9 121.9(17) . . ?
N2 C10 H10 119.1 . . ?
C9 C10 H10 119.1 . . ?
C12 C11 N1 114.5(19) . . ?
C12 C11 H11A 108.6 . . ?
N1 C11 H11A 108.6 . . ?
C12 C11 H11B 108.6 . . ?
N1 C11 H11B 108.6 . . ?
H11A C11 H11B 107.6 . . ?
C11 C12 H12A 109.5 . . ?
C11 C12 H12B 109.5 . . ?
H12A C12 H12B 109.5 . . ?
C11 C12 H12C 109.5 . . ?
H12A C12 H12C 109.5 . . ?
H12B C12 H12C 109.5 . . ?
C14 C13 N2 109.4(19) . . ?
C14 C13 H13A 109.8 . . ?
N2 C13 H13A 109.8 . . ?
C14 C13 H13B 109.8 . . ?
N2 C13 H13B 109.8 . . ?
H13A C13 H13B 108.2 . . ?
C13 C14 H14A 109.5 . . ?
C13 C14 H14B 109.5 . . ?
H14A C14 H14B 109.5 . . ?
C13 C14 H14C 109.5 . . ?
H14A C14 H14C 109.5 . . ?
H14B C14 H14C 109.5 . . ?

loop_
_geom_bond_atom_site_label_1
_geom_bond_atom_site_label_2
_geom_bond_distance
_geom_bond_site_symmetry_2
_geom_bond_publ_flag
Bi1 I1 2.8816(15) . ?
Bi1 I2 2.9126(14) . ?
Bi1 I5 3.0720(13) . ?
Bi1 I3 3.1518(13) . ?
Bi1 I4 3.3287(13) 5_575 ?
Bi1 I4 3.3714(14) . ?
Bi2 I6 2.9075(16) . ?
Bi2 I7 2.9121(14) . ?
Bi2 I8 2.9444(14) . ?
Bi2 I5 3.3171(13) . ?
Bi2 I4 3.3357(13) 5_575 ?
Bi2 I3 3.3403(15) 5_575 ?
I3 Bi2 3.3403(15) 5_575 ?
I4 Bi1 3.3287(13) 5_575 ?
I4 Bi2 3.3357(13) 5_575 ?
N1 C1 1.36(2) . ?
N1 C5 1.36(2) . ?
N1 C11 1.50(2) . ?
N2 C6 1.33(2) . ?
N2 C10 1.35(2) . ?
N2 C13 1.64(2) . ?
C1 C2 1.38(2) . ?
C1 H1 0.9400 . ?
C2 C3 1.41(2) . ?
C2 H2 0.9400 . ?
C3 C4 1.36(2) . ?
C3 C8 1.46(3) . ?
C4 C5 1.37(2) . ?
C4 H4 0.9400 . ?
C5 H5 0.9400 . ?
C6 C7 1.38(2) . ?
C6 H6 0.9400 . ?
C7 C8 1.40(2) . ?
C7 H7 0.9400 . ?
C8 C9 1.39(2) . ?
C9 C10 1.38(2) . ?
C9 H9 0.9400 . ?
C10 H10 0.9400 . ?
C11 C12 1.44(3) . ?
C11 H11A 0.9800 . ?
C11 H11B 0.9800 . ?
C12 H12A 0.9700 . ?
C12 H12B 0.9700 . ?
C12 H12C 0.9700 . ?
C13 C14 1.50(3) . ?
C13 H13A 0.9800 . ?
C13 H13B 0.9800 . ?
C14 H14A 0.9700 . ?
C14 H14B 0.9700 . ?
C14 H14C 0.9700 . ?
